data_7103351
loop_
_publ_author_name
'Lano\"e, Pierre-Henri'
'Fillaut, Jean-Luc'
'Toupet, Lo\"ic'
'Williams, J A Gareth'
'Le Bozec, Hubert'
'Guerchais, V\'eronique'

_publ_section_title
;
 Cyclometallated platinum(II) complexes incorporating ethynyl-flavone
 ligands: switching between triplet and singlet emission induced by
 selective binding of Pb2+ ions.
;
_journal_issue 36
_journal_name_full 'Chemical communications (Cambridge, England)'
_journal_page_first 4333
_journal_page_last 4335
_journal_paper_doi 10.1039/b806935b
_journal_year 2008
_chemical_formula_sum 'C45 H44 Cl2 N2 O4 Pt'
_chemical_formula_weight 942.81
_chemical_name_systematic
;
?
;
_space_group_IT_number 2
_symmetry_cell_setting triclinic
_symmetry_space_group_name_Hall '-P 1'
_symmetry_space_group_name_H-M 'P -1'
_atom_sites_solution_hydrogens geom
_atom_sites_solution_primary direct
_atom_sites_solution_secondary difmap
_audit_creation_method SHELXL-97
_cell_angle_alpha 72.550(5)
_cell_angle_beta 78.944(5)
_cell_angle_gamma 81.274(6)
_cell_formula_units_Z 2
_cell_length_a 11.4614(8)
_cell_length_b 13.0906(9)
_cell_length_c 13.8985(7)
_cell_measurement_temperature 110(1)
_cell_volume 1942.5(2)
_computing_cell_refinement 'CrysAlis RED, Oxford Diffraction Ltd.,Version 1.171.26'
_computing_data_collection 'CrysAlis CCD, Oxford Diffraction Ltd.,Version 1.171.26'
_computing_data_reduction 'CrysAlis RED, Oxford Diffraction Ltd.,Version 1.171.26'
_computing_molecular_graphics 'PLATON_(Spek, 1998)'
_computing_publication_material 'SHELXL-97 (Sheldrick, 1997)'
_computing_structure_refinement 'SHELXL-97 (Sheldrick, 1997)'
_computing_structure_solution 'SIR-97_(Altomare & al., 1998)'
_diffrn_ambient_temperature 293(2)
_diffrn_detector_area_resol_mean 19.64
_diffrn_measured_fraction_theta_full 0.931
_diffrn_measured_fraction_theta_max 0.931
_diffrn_measurement_device_type 'CCD Saphire 3 Xcalibur'
_diffrn_measurement_method 'omega scan'
_diffrn_radiation_monochromator graphite
_diffrn_radiation_source 'fine-focus sealed tube'
_diffrn_radiation_type MoK\a
_diffrn_radiation_wavelength 0.71073
_diffrn_reflns_av_R_equivalents 0.0444
_diffrn_reflns_av_sigmaI/netI 0.0502
_diffrn_reflns_limit_h_max 9
_diffrn_reflns_limit_h_min -14
_diffrn_reflns_limit_k_max 16
_diffrn_reflns_limit_k_min -16
_diffrn_reflns_limit_l_max 16
_diffrn_reflns_limit_l_min -17
_diffrn_reflns_number 13552
_diffrn_reflns_theta_full 27.00
_diffrn_reflns_theta_max 27.00
_diffrn_reflns_theta_min 2.91
_exptl_absorpt_coefficient_mu 3.796
_exptl_absorpt_correction_type none
_exptl_crystal_colour yellow
_exptl_crystal_density_diffrn 1.612
_exptl_crystal_density_method 'not measured'
_exptl_crystal_description block
_exptl_crystal_F_000 944
_exptl_crystal_size_max 0.24
_exptl_crystal_size_mid 0.20
_exptl_crystal_size_min 0.20
_refine_diff_density_max 5.772
_refine_diff_density_min -3.907
_refine_diff_density_rms 0.210
_refine_ls_extinction_method none
_refine_ls_goodness_of_fit_ref 1.095
_refine_ls_hydrogen_treatment constr
_refine_ls_matrix_type full
_refine_ls_number_parameters 487
_refine_ls_number_reflns 7910
_refine_ls_number_restraints 0
_refine_ls_restrained_S_all 1.095
_refine_ls_R_factor_all 0.0589
_refine_ls_R_factor_gt 0.0502
_refine_ls_shift/su_max 0.001
_refine_ls_shift/su_mean 0.000
_refine_ls_structure_factor_coef Fsqd
_refine_ls_weighting_details 'calc w=1/[\s^2^(Fo^2^)+(0.1058P)^2^+0.5793P] where P=(Fo^2^+2Fc^2^)/3'
_refine_ls_weighting_scheme calc
_refine_ls_wR_factor_gt 0.1392
_refine_ls_wR_factor_ref 0.1464
_reflns_number_gt 6912
_reflns_number_total 7910
_reflns_threshold_expression >2sigma(I)
_cod_data_source_file b806935b.txt
_cod_data_source_block ph052_rev
_cod_depositor_comments
;
The following automatic conversions were performed:
'_symmetry_cell_setting' value 'Triclinic' changed to 'triclinic'
according to '/home/saulius/struct/CIF-dictionaries/cif_core.dic'
dictionary named 'cif_core.dic' version 2.4.1 from 2010-06-29.

Automatic conversion script
Id: cif_fix_enum 1527 2010-12-29 10:47:43Z saulius 
;
_cod_original_sg_symbol_H-M P-1
_cod_database_code 7103351

loop_
_symmetry_equiv_pos_as_xyz
'x, y, z'
'-x, -y, -z'

loop_
_atom_site_label
_atom_site_type_symbol
_atom_site_fract_x
_atom_site_fract_y
_atom_site_fract_z
_atom_site_U_iso_or_equiv
_atom_site_adp_type
_atom_site_occupancy
_atom_site_symmetry_multiplicity
_atom_site_calc_flag
_atom_site_refinement_flags
_atom_site_disorder_assembly
_atom_site_disorder_group
Cl1 Cl 0.82402(17) 0.87777(19) 0.48674(16) 0.0423(5) Uani 1 1 d . . .
Cl2 Cl 0.63347(19) 1.03396(16) 0.54718(17) 0.0416(4) Uani 1 1 d . . .
C51 C 0.6780(7) 0.9430(6) 0.4694(6) 0.0323(16) Uani 1 1 d . . .
H51A H 0.6216 0.8895 0.4879 0.039 Uiso 1 1 calc R . .
H51B H 0.6777 0.9825 0.3982 0.039 Uiso 1 1 calc R . .
Pt1 Pt 0.420701(19) 0.026549(19) 0.82605(2) 0.02162(11) Uani 1 1 d . . .
N1 N 0.5057(5) -0.1099(5) 0.9205(5) 0.0271(12) Uani 1 1 d . . .
N2 N 0.5750(4) 0.0794(4) 0.8295(4) 0.0196(11) Uani 1 1 d . . .
O1 O -0.2736(4) -0.2314(4) 0.7343(4) 0.0227(9) Uani 1 1 d . . .
O2 O -0.2353(5) -0.5131(4) 0.6547(4) 0.0339(12) Uani 1 1 d . . .
O3 O -0.0404(4) -0.4456(4) 0.7057(4) 0.0290(11) Uani 1 1 d . . .
O4 O 0.0558(5) -0.2733(5) 0.5302(5) 0.0406(13) Uani 1 1 d . . .
C1 C 0.4689(6) -0.2100(6) 0.9600(6) 0.0314(16) Uani 1 1 d . . .
H1 H 0.3920 -0.2198 0.9544 0.038 Uiso 1 1 calc R . .
C2 C 0.5399(6) -0.2972(6) 1.0077(6) 0.0289(15) Uani 1 1 d . . .
H2 H 0.5100 -0.3639 1.0345 0.035 Uiso 1 1 calc R . .
C3 C 0.6574(6) -0.2870(5) 1.0165(5) 0.0256(14) Uani 1 1 d . . .
C4 C 0.6929(6) -0.1832(5) 0.9801(5) 0.0234(13) Uani 1 1 d . . .
H4 H 0.7681 -0.1715 0.9879 0.028 Uiso 1 1 calc R . .
C5 C 0.6175(5) -0.0963(5) 0.9321(5) 0.0189(12) Uani 1 1 d . . .
C6 C 0.6528(5) 0.0141(5) 0.8863(5) 0.0202(12) Uani 1 1 d . . .
C7 C 0.7572(5) 0.0527(5) 0.8932(5) 0.0204(12) Uani 1 1 d . . .
H7 H 0.8118 0.0086 0.9331 0.024 Uiso 1 1 calc R . .
C8 C 0.7783(5) 0.1590(5) 0.8392(5) 0.0203(12) Uani 1 1 d . . .
C9 C 0.6968(5) 0.2214(5) 0.7771(5) 0.0234(13) Uani 1 1 d . . .
H9 H 0.7116 0.2910 0.7386 0.028 Uiso 1 1 calc R . .
C10 C 0.5937(6) 0.1809(5) 0.7720(5) 0.0220(13) Uani 1 1 d . . .
C11 C 0.4967(5) 0.2334(5) 0.7119(5) 0.0203(12) Uani 1 1 d . . .
C12 C 0.5008(6) 0.3342(6) 0.6433(6) 0.0302(15) Uani 1 1 d . . .
H12 H 0.5674 0.3713 0.6321 0.036 Uiso 1 1 calc R . .
C13 C 0.4054(6) 0.3804(6) 0.5910(6) 0.0306(15) Uani 1 1 d . . .
H13 H 0.4078 0.4485 0.5447 0.037 Uiso 1 1 calc R . .
C14 C 0.3064(6) 0.3240(6) 0.6083(6) 0.0308(16) Uani 1 1 d . . .
H14 H 0.2425 0.3552 0.5735 0.037 Uiso 1 1 calc R . .
C15 C 0.3011(6) 0.2224(6) 0.6762(6) 0.0263(14) Uani 1 1 d . . .
H15 H 0.2339 0.1863 0.6860 0.032 Uiso 1 1 calc R . .
C16 C 0.3960(6) 0.1729(5) 0.7306(5) 0.0230(13) Uani 1 1 d . . .
C17 C 0.7376(6) -0.3868(5) 1.0641(6) 0.0279(15) Uani 1 1 d . . .
C18 C 0.6767(8) -0.4489(7) 1.1673(7) 0.049(2) Uani 1 1 d . . .
H18A H 0.7289 -0.5109 1.1956 0.074 Uiso 1 1 calc R . .
H18B H 0.6041 -0.4717 1.1595 0.074 Uiso 1 1 calc R . .
H18C H 0.6584 -0.4036 1.2123 0.074 Uiso 1 1 calc R . .
C19 C 0.7662(8) -0.4588(7) 0.9913(7) 0.0413(19) Uani 1 1 d . . .
H19A H 0.8167 -0.5219 1.0200 0.062 Uiso 1 1 calc R . .
H19B H 0.8065 -0.4197 0.9265 0.062 Uiso 1 1 calc R . .
H19C H 0.6933 -0.4797 0.9821 0.062 Uiso 1 1 calc R . .
C20 C 0.8560(8) -0.3578(7) 1.0786(8) 0.045(2) Uani 1 1 d . . .
H20A H 0.9037 -0.4223 1.1086 0.068 Uiso 1 1 calc R . .
H20B H 0.8407 -0.3116 1.1228 0.068 Uiso 1 1 calc R . .
H20C H 0.8980 -0.3212 1.0136 0.068 Uiso 1 1 calc R . .
C21 C 0.8877(5) 0.2095(5) 0.8489(5) 0.0218(13) Uani 1 1 d . . .
C22 C 0.9704(6) 0.1289(6) 0.9150(6) 0.0289(15) Uani 1 1 d . . .
H22A H 0.9986 0.0700 0.8859 0.043 Uiso 1 1 calc R . .
H22B H 0.9277 0.1023 0.9825 0.043 Uiso 1 1 calc R . .
H22C H 1.0371 0.1634 0.9182 0.043 Uiso 1 1 calc R . .
C23 C 0.9579(6) 0.2536(5) 0.7400(6) 0.0267(14) Uani 1 1 d . . .
H23A H 0.9059 0.3049 0.6981 0.040 Uiso 1 1 calc R . .
H23B H 0.9868 0.1953 0.7105 0.040 Uiso 1 1 calc R . .
H23C H 1.0242 0.2880 0.7443 0.040 Uiso 1 1 calc R . .
C24 C 0.8422(6) 0.3035(6) 0.8945(7) 0.0317(16) Uani 1 1 d . . .
H24A H 0.7898 0.3541 0.8525 0.048 Uiso 1 1 calc R . .
H24B H 0.9087 0.3384 0.8975 0.048 Uiso 1 1 calc R . .
H24C H 0.7996 0.2771 0.9621 0.048 Uiso 1 1 calc R . .
C25 C 0.2731(6) -0.0305(5) 0.8176(5) 0.0225(13) Uani 1 1 d . . .
C26 C 0.1920(6) -0.0725(5) 0.8063(5) 0.0246(13) Uani 1 1 d . . .
C27 C 0.1013(6) -0.1277(5) 0.7898(5) 0.0224(13) Uani 1 1 d . . .
C28 C 0.1114(6) -0.2407(6) 0.8156(6) 0.0275(14) Uani 1 1 d . . .
H28 H 0.1759 -0.2800 0.8461 0.033 Uiso 1 1 calc R . .
C29 C 0.0269(6) -0.2947(5) 0.7963(5) 0.0255(14) Uani 1 1 d . . .
H29 H 0.0368 -0.3694 0.8122 0.031 Uiso 1 1 calc R . .
C30 C -0.0738(5) -0.2372(5) 0.7529(5) 0.0218(13) Uani 1 1 d . . .
C31 C -0.0855(6) -0.1243(5) 0.7296(6) 0.0261(14) Uani 1 1 d . . .
H31 H -0.1521 -0.0852 0.7024 0.031 Uiso 1 1 calc R . .
C32 C -0.0001(6) -0.0700(5) 0.7463(5) 0.0245(13) Uani 1 1 d . . .
H32 H -0.0091 0.0048 0.7290 0.029 Uiso 1 1 calc R . .
C33 C -0.1648(5) -0.2900(5) 0.7288(5) 0.0207(12) Uani 1 1 d . . .
C34 C -0.1490(6) -0.3845(5) 0.7027(5) 0.0234(13) Uani 1 1 d . . .
C35 C -0.2472(6) -0.4278(5) 0.6781(5) 0.0243(13) Uani 1 1 d . . .
C36 C -0.3605(6) -0.3601(5) 0.6826(5) 0.0231(13) Uani 1 1 d . . .
C37 C -0.4628(6) -0.3872(6) 0.6580(6) 0.0287(15) Uani 1 1 d . . .
H37 H -0.4591 -0.4510 0.6406 0.034 Uiso 1 1 calc R . .
C38 C -0.5679(6) -0.3215(6) 0.6590(6) 0.0306(15) Uani 1 1 d . . .
H38 H -0.6345 -0.3397 0.6411 0.037 Uiso 1 1 calc R . .
C39 C -0.5740(6) -0.2263(6) 0.6873(6) 0.0299(15) Uani 1 1 d . . .
H39 H -0.6457 -0.1825 0.6896 0.036 Uiso 1 1 calc R . .
C40 C -0.4755(6) -0.1966(5) 0.7120(6) 0.0265(14) Uani 1 1 d . . .
H40 H -0.4800 -0.1331 0.7301 0.032 Uiso 1 1 calc R . .
C41 C -0.3691(5) -0.2642(5) 0.7091(5) 0.0226(13) Uani 1 1 d . . .
C42 C 0.0201(7) -0.4571(6) 0.6080(7) 0.0373(18) Uani 1 1 d . . .
H42A H -0.0379 -0.4450 0.5622 0.045 Uiso 1 1 calc R . .
H42B H 0.0585 -0.5299 0.6163 0.045 Uiso 1 1 calc R . .
C43 C 0.1128(7) -0.3781(6) 0.5615(7) 0.0384(18) Uani 1 1 d . . .
H43A H 0.1631 -0.3816 0.6114 0.046 Uiso 1 1 calc R . .
H43B H 0.1630 -0.3966 0.5033 0.046 Uiso 1 1 calc R . .
C44 C 0.1381(8) -0.1951(8) 0.5046(7) 0.047(2) Uani 1 1 d . . .
H44A H 0.0969 -0.1245 0.4834 0.071 Uiso 1 1 calc R . .
H44B H 0.1990 -0.2069 0.4500 0.071 Uiso 1 1 calc R . .
H44C H 0.1743 -0.2009 0.5631 0.071 Uiso 1 1 calc R . .

loop_
_atom_site_aniso_label
_atom_site_aniso_U_11
_atom_site_aniso_U_22
_atom_site_aniso_U_33
_atom_site_aniso_U_23
_atom_site_aniso_U_13
_atom_site_aniso_U_12
Cl1 0.0293(9) 0.0600(13) 0.0370(10) -0.0114(9) -0.0089(8) -0.0026(8)
Cl2 0.0440(11) 0.0352(10) 0.0459(11) -0.0106(9) -0.0023(9) -0.0121(8)
C51 0.030(4) 0.039(4) 0.032(4) -0.008(3) -0.017(3) -0.002(3)
Pt1 0.01409(14) 0.02181(15) 0.03198(16) -0.00969(11) -0.00533(9) -0.00437(9)
N1 0.020(3) 0.023(3) 0.041(4) -0.010(3) -0.010(2) -0.006(2)
N2 0.014(2) 0.022(3) 0.027(3) -0.010(2) -0.010(2) -0.0007(19)
O1 0.017(2) 0.021(2) 0.034(3) -0.011(2) -0.0066(18) -0.0034(17)
O2 0.031(3) 0.022(2) 0.054(3) -0.017(2) -0.010(2) -0.003(2)
O3 0.020(2) 0.023(2) 0.044(3) -0.010(2) -0.006(2) -0.0004(18)
O4 0.032(3) 0.043(3) 0.044(3) -0.008(3) -0.002(2) -0.010(2)
C1 0.019(3) 0.028(4) 0.050(5) -0.010(3) -0.007(3) -0.010(3)
C2 0.030(4) 0.024(3) 0.031(4) 0.000(3) -0.005(3) -0.015(3)
C3 0.028(3) 0.022(3) 0.027(3) -0.006(3) -0.005(3) -0.005(3)
C4 0.018(3) 0.024(3) 0.030(3) -0.007(3) -0.005(3) -0.005(2)
C5 0.021(3) 0.019(3) 0.018(3) -0.006(2) 0.002(2) -0.009(2)
C6 0.015(3) 0.015(3) 0.030(3) -0.006(3) -0.002(2) -0.003(2)
C7 0.016(3) 0.021(3) 0.027(3) -0.010(3) -0.008(2) 0.001(2)
C8 0.017(3) 0.019(3) 0.029(3) -0.010(3) -0.005(2) -0.003(2)
C9 0.017(3) 0.019(3) 0.037(4) -0.010(3) -0.010(3) 0.001(2)
C10 0.019(3) 0.017(3) 0.033(4) -0.011(3) -0.004(3) -0.002(2)
C11 0.019(3) 0.023(3) 0.022(3) -0.006(3) -0.013(2) 0.000(2)
C12 0.020(3) 0.027(4) 0.045(4) -0.009(3) -0.006(3) -0.005(3)
C13 0.028(4) 0.026(4) 0.038(4) -0.009(3) -0.008(3) -0.002(3)
C14 0.020(3) 0.033(4) 0.038(4) -0.008(3) -0.010(3) 0.004(3)
C15 0.016(3) 0.031(4) 0.033(4) -0.012(3) -0.004(3) -0.002(3)
C16 0.019(3) 0.013(3) 0.032(4) -0.001(3) -0.004(3) 0.002(2)
C17 0.028(3) 0.019(3) 0.034(4) -0.003(3) -0.004(3) -0.006(3)
C18 0.050(5) 0.045(5) 0.034(5) 0.007(4) 0.002(4) 0.006(4)
C19 0.052(5) 0.031(4) 0.042(5) -0.012(4) -0.015(4) 0.004(4)
C20 0.040(4) 0.028(4) 0.068(6) -0.003(4) -0.028(4) 0.000(3)
C21 0.017(3) 0.016(3) 0.034(4) -0.003(3) -0.014(3) 0.000(2)
C22 0.021(3) 0.025(3) 0.046(4) -0.009(3) -0.018(3) -0.002(3)
C23 0.021(3) 0.026(3) 0.036(4) -0.008(3) -0.008(3) -0.006(3)
C24 0.019(3) 0.029(4) 0.055(5) -0.020(3) -0.011(3) -0.003(3)
C25 0.018(3) 0.025(3) 0.030(3) -0.010(3) -0.011(2) -0.002(2)
C26 0.017(3) 0.025(3) 0.031(4) -0.007(3) -0.005(3) -0.001(2)
C27 0.017(3) 0.027(3) 0.026(3) -0.009(3) -0.006(2) -0.006(2)
C28 0.022(3) 0.025(3) 0.032(4) -0.001(3) -0.007(3) -0.003(3)
C29 0.026(3) 0.020(3) 0.029(4) -0.004(3) -0.003(3) -0.005(2)
C30 0.017(3) 0.023(3) 0.026(3) -0.007(3) -0.002(2) -0.004(2)
C31 0.018(3) 0.026(3) 0.037(4) -0.012(3) -0.009(3) -0.002(2)
C32 0.024(3) 0.017(3) 0.033(4) -0.004(3) -0.010(3) -0.003(2)
C33 0.017(3) 0.021(3) 0.021(3) 0.000(2) -0.003(2) -0.002(2)
C34 0.021(3) 0.020(3) 0.030(4) -0.005(3) -0.009(3) -0.003(2)
C35 0.023(3) 0.016(3) 0.032(4) -0.004(3) -0.004(3) -0.004(2)
C36 0.020(3) 0.023(3) 0.027(3) -0.005(3) -0.007(3) -0.006(2)
C37 0.027(3) 0.021(3) 0.042(4) -0.009(3) -0.009(3) -0.009(3)
C38 0.022(3) 0.031(4) 0.041(4) -0.009(3) -0.007(3) -0.011(3)
C39 0.014(3) 0.030(4) 0.044(4) -0.010(3) -0.003(3) 0.000(3)
C40 0.021(3) 0.022(3) 0.033(4) -0.003(3) -0.002(3) -0.006(2)
C41 0.014(3) 0.021(3) 0.032(4) -0.003(3) -0.004(2) -0.006(2)
C42 0.024(4) 0.037(4) 0.055(5) -0.022(4) -0.003(3) 0.000(3)
C43 0.031(4) 0.039(4) 0.043(5) -0.012(4) 0.000(3) 0.000(3)
C44 0.042(5) 0.059(6) 0.040(5) -0.011(4) 0.009(4) -0.026(4)

loop_
_atom_type_symbol
_atom_type_description
_atom_type_scat_dispersion_real
_atom_type_scat_dispersion_imag
_atom_type_scat_source
C C 0.0033 0.0016 'International Tables Vol C Tables 4.2.6.8 and 6.1.1.4'
H H 0.0000 0.0000 'International Tables Vol C Tables 4.2.6.8 and 6.1.1.4'
N N 0.0061 0.0033 'International Tables Vol C Tables 4.2.6.8 and 6.1.1.4'
O O 0.0106 0.0060 'International Tables Vol C Tables 4.2.6.8 and 6.1.1.4'
Cl Cl 0.1484 0.1585 'International Tables Vol C Tables 4.2.6.8 and 6.1.1.4'
Pt Pt -1.7033 8.3905 'International Tables Vol C Tables 4.2.6.8 and 6.1.1.4'

loop_
_geom_angle_atom_site_label_1
_geom_angle_atom_site_label_2
_geom_angle_atom_site_label_3
_geom_angle
_geom_angle_site_symmetry_1
_geom_angle_site_symmetry_3
_geom_angle_publ_flag
Cl1 C51 Cl2 110.3(4) . . ?
Cl1 C51 H51A 109.6 . . ?
Cl2 C51 H51A 109.6 . . ?
Cl1 C51 H51B 109.6 . . ?
Cl2 C51 H51B 109.6 . . ?
H51A C51 H51B 108.1 . . ?
C25 Pt1 C16 98.6(3) . . ?
C25 Pt1 N2 176.8(2) . . ?
C16 Pt1 N2 82.2(2) . . ?
C25 Pt1 N1 101.0(2) . . ?
C16 Pt1 N1 160.0(2) . . ?
N2 Pt1 N1 78.1(2) . . ?
C1 N1 C5 117.8(6) . . ?
C1 N1 Pt1 128.0(5) . . ?
C5 N1 Pt1 113.8(4) . . ?
C6 N2 C10 123.9(5) . . ?
C6 N2 Pt1 119.4(4) . . ?
C10 N2 Pt1 116.7(4) . . ?
C33 O1 C41 120.1(5) . . ?
C34 O3 C42 114.4(6) . . ?
C43 O4 C44 111.3(7) . . ?
N1 C1 C2 122.9(6) . . ?
N1 C1 H1 118.5 . . ?
C2 C1 H1 118.5 . . ?
C1 C2 C3 120.8(6) . . ?
C1 C2 H2 119.6 . . ?
C3 C2 H2 119.6 . . ?
C4 C3 C2 116.0(6) . . ?
C4 C3 C17 124.2(6) . . ?
C2 C3 C17 119.8(6) . . ?
C5 C4 C3 121.3(6) . . ?
C5 C4 H4 119.4 . . ?
C3 C4 H4 119.4 . . ?
N1 C5 C4 121.1(6) . . ?
N1 C5 C6 115.1(6) . . ?
C4 C5 C6 123.7(5) . . ?
N2 C6 C7 119.4(6) . . ?
N2 C6 C5 113.2(5) . . ?
C7 C6 C5 127.3(6) . . ?
C6 C7 C8 119.0(6) . . ?
C6 C7 H7 120.5 . . ?
C8 C7 H7 120.5 . . ?
C9 C8 C7 118.8(6) . . ?
C9 C8 C21 119.3(5) . . ?
C7 C8 C21 121.8(6) . . ?
C8 C9 C10 120.8(6) . . ?
C8 C9 H9 119.6 . . ?
C10 C9 H9 119.6 . . ?
N2 C10 C9 117.9(6) . . ?
N2 C10 C11 112.9(5) . . ?
C9 C10 C11 129.2(6) . . ?
C12 C11 C16 121.8(6) . . ?
C12 C11 C10 122.7(6) . . ?
C16 C11 C10 115.5(6) . . ?
C11 C12 C13 120.0(6) . . ?
C11 C12 H12 120.0 . . ?
C13 C12 H12 120.0 . . ?
C14 C13 C12 119.4(7) . . ?
C14 C13 H13 120.3 . . ?
C12 C13 H13 120.3 . . ?
C15 C14 C13 121.4(7) . . ?
C15 C14 H14 119.3 . . ?
C13 C14 H14 119.3 . . ?
C14 C15 C16 120.8(6) . . ?
C14 C15 H15 119.6 . . ?
C16 C15 H15 119.6 . . ?
C15 C16 C11 116.6(6) . . ?
C15 C16 Pt1 130.9(5) . . ?
C11 C16 Pt1 112.5(5) . . ?
C18 C17 C20 108.0(7) . . ?
C18 C17 C3 111.1(6) . . ?
C20 C17 C3 111.9(6) . . ?
C18 C17 C19 109.7(6) . . ?
C20 C17 C19 107.7(7) . . ?
C3 C17 C19 108.3(6) . . ?
C17 C18 H18A 109.5 . . ?
C17 C18 H18B 109.5 . . ?
H18A C18 H18B 109.5 . . ?
C17 C18 H18C 109.5 . . ?
H18A C18 H18C 109.5 . . ?
H18B C18 H18C 109.5 . . ?
C17 C19 H19A 109.5 . . ?
C17 C19 H19B 109.5 . . ?
H19A C19 H19B 109.5 . . ?
C17 C19 H19C 109.5 . . ?
H19A C19 H19C 109.5 . . ?
H19B C19 H19C 109.5 . . ?
C17 C20 H20A 109.5 . . ?
C17 C20 H20B 109.5 . . ?
H20A C20 H20B 109.5 . . ?
C17 C20 H20C 109.5 . . ?
H20A C20 H20C 109.5 . . ?
H20B C20 H20C 109.5 . . ?
C22 C21 C24 109.9(6) . . ?
C22 C21 C8 112.4(5) . . ?
C24 C21 C8 108.3(5) . . ?
C22 C21 C23 109.2(6) . . ?
C24 C21 C23 108.7(5) . . ?
C8 C21 C23 108.3(5) . . ?
C21 C22 H22A 109.5 . . ?
C21 C22 H22B 109.5 . . ?
H22A C22 H22B 109.5 . . ?
C21 C22 H22C 109.5 . . ?
H22A C22 H22C 109.5 . . ?
H22B C22 H22C 109.5 . . ?
C21 C23 H23A 109.5 . . ?
C21 C23 H23B 109.5 . . ?
H23A C23 H23B 109.5 . . ?
C21 C23 H23C 109.5 . . ?
H23A C23 H23C 109.5 . . ?
H23B C23 H23C 109.5 . . ?
C21 C24 H24A 109.5 . . ?
C21 C24 H24B 109.5 . . ?
H24A C24 H24B 109.5 . . ?
C21 C24 H24C 109.5 . . ?
H24A C24 H24C 109.5 . . ?
H24B C24 H24C 109.5 . . ?
C26 C25 Pt1 172.5(6) . . ?
C25 C26 C27 175.9(7) . . ?
C28 C27 C32 118.1(6) . . ?
C28 C27 C26 120.7(6) . . ?
C32 C27 C26 121.2(6) . . ?
C29 C28 C27 121.2(6) . . ?
C29 C28 H28 119.4 . . ?
C27 C28 H28 119.4 . . ?
C28 C29 C30 120.7(6) . . ?
C28 C29 H29 119.7 . . ?
C30 C29 H29 119.7 . . ?
C31 C30 C29 118.0(6) . . ?
C31 C30 C33 119.0(6) . . ?
C29 C30 C33 123.0(6) . . ?
C32 C31 C30 121.5(6) . . ?
C32 C31 H31 119.2 . . ?
C30 C31 H31 119.2 . . ?
C31 C32 C27 120.4(6) . . ?
C31 C32 H32 119.8 . . ?
C27 C32 H32 119.8 . . ?
O1 C33 C34 121.4(6) . . ?
O1 C33 C30 111.2(5) . . ?
C34 C33 C30 127.4(6) . . ?
C33 C34 O3 119.6(6) . . ?
C33 C34 C35 122.2(6) . . ?
O3 C34 C35 118.1(6) . . ?
O2 C35 C36 122.7(6) . . ?
O2 C35 C34 123.4(6) . . ?
C36 C35 C34 113.9(6) . . ?
C41 C36 C37 118.0(6) . . ?
C41 C36 C35 120.4(6) . . ?
C37 C36 C35 121.6(6) . . ?
C38 C37 C36 121.3(6) . . ?
C38 C37 H37 119.3 . . ?
C36 C37 H37 119.3 . . ?
C37 C38 C39 119.2(6) . . ?
C37 C38 H38 120.4 . . ?
C39 C38 H38 120.4 . . ?
C40 C39 C38 121.3(6) . . ?
C40 C39 H39 119.4 . . ?
C38 C39 H39 119.4 . . ?
C39 C40 C41 118.4(6) . . ?
C39 C40 H40 120.8 . . ?
C41 C40 H40 120.8 . . ?
O1 C41 C36 121.9(6) . . ?
O1 C41 C40 116.2(6) . . ?
C36 C41 C40 121.8(6) . . ?
O3 C42 C43 111.2(6) . . ?
O3 C42 H42A 109.4 . . ?
C43 C42 H42A 109.4 . . ?
O3 C42 H42B 109.4 . . ?
C43 C42 H42B 109.4 . . ?
H42A C42 H42B 108.0 . . ?
O4 C43 C42 109.7(6) . . ?
O4 C43 H43A 109.7 . . ?
C42 C43 H43A 109.7 . . ?
O4 C43 H43B 109.7 . . ?
C42 C43 H43B 109.7 . . ?
H43A C43 H43B 108.2 . . ?
O4 C44 H44A 109.5 . . ?
O4 C44 H44B 109.5 . . ?
H44A C44 H44B 109.5 . . ?
O4 C44 H44C 109.5 . . ?
H44A C44 H44C 109.5 . . ?
H44B C44 H44C 109.5 . . ?

loop_
_geom_bond_atom_site_label_1
_geom_bond_atom_site_label_2
_geom_bond_distance
_geom_bond_site_symmetry_2
_geom_bond_publ_flag
Cl1 C51 1.785(8) . ?
Cl2 C51 1.794(8) . ?
C51 H51A 0.9700 . ?
C51 H51B 0.9700 . ?
Pt1 C25 1.987(6) . ?
Pt1 C16 1.991(6) . ?
Pt1 N2 2.008(5) . ?
Pt1 N1 2.102(6) . ?
N1 C1 1.358(9) . ?
N1 C5 1.366(8) . ?
N2 C6 1.335(8) . ?
N2 C10 1.354(8) . ?
O1 C33 1.363(8) . ?
O1 C41 1.373(7) . ?
O2 C35 1.236(8) . ?
O3 C34 1.374(8) . ?
O3 C42 1.442(10) . ?
O4 C43 1.406(10) . ?
O4 C44 1.419(9) . ?
C1 C2 1.370(11) . ?
C1 H1 0.9300 . ?
C2 C3 1.405(9) . ?
C2 H2 0.9300 . ?
C3 C4 1.395(9) . ?
C3 C17 1.529(10) . ?
C4 C5 1.397(9) . ?
C4 H4 0.9300 . ?
C5 C6 1.479(8) . ?
C6 C7 1.398(8) . ?
C7 C8 1.402(9) . ?
C7 H7 0.9300 . ?
C8 C9 1.393(9) . ?
C8 C21 1.548(8) . ?
C9 C10 1.389(8) . ?
C9 H9 0.9300 . ?
C10 C11 1.478(9) . ?
C11 C12 1.378(10) . ?
C11 C16 1.437(9) . ?
C12 C13 1.390(10) . ?
C12 H12 0.9300 . ?
C13 C14 1.391(10) . ?
C13 H13 0.9300 . ?
C14 C15 1.382(10) . ?
C14 H14 0.9300 . ?
C15 C16 1.409(9) . ?
C15 H15 0.9300 . ?
C17 C18 1.515(10) . ?
C17 C20 1.528(10) . ?
C17 C19 1.539(11) . ?
C18 H18A 0.9600 . ?
C18 H18B 0.9600 . ?
C18 H18C 0.9600 . ?
C19 H19A 0.9600 . ?
C19 H19B 0.9600 . ?
C19 H19C 0.9600 . ?
C20 H20A 0.9600 . ?
C20 H20B 0.9600 . ?
C20 H20C 0.9600 . ?
C21 C22 1.518(9) . ?
C21 C24 1.528(9) . ?
C21 C23 1.556(10) . ?
C22 H22A 0.9600 . ?
C22 H22B 0.9600 . ?
C22 H22C 0.9600 . ?
C23 H23A 0.9600 . ?
C23 H23B 0.9600 . ?
C23 H23C 0.9600 . ?
C24 H24A 0.9600 . ?
C24 H24B 0.9600 . ?
C24 H24C 0.9600 . ?
C25 C26 1.204(9) . ?
C26 C27 1.441(8) . ?
C27 C28 1.405(9) . ?
C27 C32 1.420(9) . ?
C28 C29 1.389(9) . ?
C28 H28 0.9300 . ?
C29 C30 1.413(9) . ?
C29 H29 0.9300 . ?
C30 C31 1.406(9) . ?
C30 C33 1.473(8) . ?
C31 C32 1.384(9) . ?
C31 H31 0.9300 . ?
C32 H32 0.9300 . ?
C33 C34 1.368(9) . ?
C34 C35 1.469(9) . ?
C35 C36 1.459(9) . ?
C36 C41 1.394(9) . ?
C36 C37 1.405(9) . ?
C37 C38 1.371(10) . ?
C37 H37 0.9300 . ?
C38 C39 1.403(10) . ?
C38 H38 0.9300 . ?
C39 C40 1.379(9) . ?
C39 H39 0.9300 . ?
C40 C41 1.396(9) . ?
C40 H40 0.9300 . ?
C42 C43 1.511(11) . ?
C42 H42A 0.9700 . ?
C42 H42B 0.9700 . ?
C43 H43A 0.9700 . ?
C43 H43B 0.9700 . ?
C44 H44A 0.9600 . ?
C44 H44B 0.9600 . ?
C44 H44C 0.9600 . ?

loop_
_geom_torsion_atom_site_label_1
_geom_torsion_atom_site_label_2
_geom_torsion_atom_site_label_3
_geom_torsion_atom_site_label_4
_geom_torsion
_geom_torsion_site_symmetry_1
_geom_torsion_site_symmetry_2
_geom_torsion_site_symmetry_3
_geom_torsion_site_symmetry_4
_geom_torsion_publ_flag
C25 Pt1 N1 C1 2.4(7) . . . . ?
C16 Pt1 N1 C1 -166.0(7) . . . . ?
N2 Pt1 N1 C1 -174.5(7) . . . . ?
C25 Pt1 N1 C5 174.3(5) . . . . ?
C16 Pt1 N1 C5 5.9(10) . . . . ?
N2 Pt1 N1 C5 -2.6(4) . . . . ?
C25 Pt1 N2 C6 -76(4) . . . . ?
C16 Pt1 N2 C6 -179.2(5) . . . . ?
N1 Pt1 N2 C6 -2.1(5) . . . . ?
C25 Pt1 N2 C10 104(4) . . . . ?
C16 Pt1 N2 C10 0.1(5) . . . . ?
N1 Pt1 N2 C10 177.2(5) . . . . ?
C5 N1 C1 C2 -2.0(11) . . . . ?
Pt1 N1 C1 C2 169.7(6) . . . . ?
N1 C1 C2 C3 -1.1(12) . . . . ?
C1 C2 C3 C4 3.9(11) . . . . ?
C1 C2 C3 C17 -176.1(7) . . . . ?
C2 C3 C4 C5 -3.8(10) . . . . ?
C17 C3 C4 C5 176.2(6) . . . . ?
C1 N1 C5 C4 2.1(10) . . . . ?
Pt1 N1 C5 C4 -170.7(5) . . . . ?
C1 N1 C5 C6 179.2(6) . . . . ?
Pt1 N1 C5 C6 6.4(7) . . . . ?
C3 C4 C5 N1 0.9(10) . . . . ?
C3 C4 C5 C6 -176.0(6) . . . . ?
C10 N2 C6 C7 4.2(10) . . . . ?
Pt1 N2 C6 C7 -176.5(4) . . . . ?
C10 N2 C6 C5 -173.3(6) . . . . ?
Pt1 N2 C6 C5 6.0(7) . . . . ?
N1 C5 C6 N2 -8.1(8) . . . . ?
C4 C5 C6 N2 169.0(6) . . . . ?
N1 C5 C6 C7 174.7(6) . . . . ?
C4 C5 C6 C7 -8.2(10) . . . . ?
N2 C6 C7 C8 -0.8(9) . . . . ?
C5 C6 C7 C8 176.2(6) . . . . ?
C6 C7 C8 C9 -2.5(9) . . . . ?
C6 C7 C8 C21 175.9(6) . . . . ?
C7 C8 C9 C10 2.8(10) . . . . ?
C21 C8 C9 C10 -175.7(6) . . . . ?
C6 N2 C10 C9 -3.9(10) . . . . ?
Pt1 N2 C10 C9 176.8(5) . . . . ?
C6 N2 C10 C11 176.5(6) . . . . ?
Pt1 N2 C10 C11 -2.8(7) . . . . ?
C8 C9 C10 N2 0.3(10) . . . . ?
C8 C9 C10 C11 179.7(6) . . . . ?
N2 C10 C11 C12 -175.9(6) . . . . ?
C9 C10 C11 C12 4.6(11) . . . . ?
N2 C10 C11 C16 5.0(8) . . . . ?
C9 C10 C11 C16 -174.4(7) . . . . ?
C16 C11 C12 C13 0.6(11) . . . . ?
C10 C11 C12 C13 -178.4(6) . . . . ?
C11 C12 C13 C14 -0.1(11) . . . . ?
C12 C13 C14 C15 -0.4(12) . . . . ?
C13 C14 C15 C16 0.4(11) . . . . ?
C14 C15 C16 C11 0.2(10) . . . . ?
C14 C15 C16 Pt1 -175.8(6) . . . . ?
C12 C11 C16 C15 -0.6(10) . . . . ?
C10 C11 C16 C15 178.4(6) . . . . ?
C12 C11 C16 Pt1 176.1(6) . . . . ?
C10 C11 C16 Pt1 -4.9(7) . . . . ?
C25 Pt1 C16 C15 1.8(7) . . . . ?
N2 Pt1 C16 C15 178.7(7) . . . . ?
N1 Pt1 C16 C15 170.4(6) . . . . ?
C25 Pt1 C16 C11 -174.3(5) . . . . ?
N2 Pt1 C16 C11 2.6(5) . . . . ?
N1 Pt1 C16 C11 -5.8(11) . . . . ?
C4 C3 C17 C18 127.6(8) . . . . ?
C2 C3 C17 C18 -52.4(9) . . . . ?
C4 C3 C17 C20 6.8(10) . . . . ?
C2 C3 C17 C20 -173.1(7) . . . . ?
C4 C3 C17 C19 -111.8(8) . . . . ?
C2 C3 C17 C19 68.2(8) . . . . ?
C9 C8 C21 C22 -177.0(6) . . . . ?
C7 C8 C21 C22 4.6(9) . . . . ?
C9 C8 C21 C24 61.5(8) . . . . ?
C7 C8 C21 C24 -117.0(7) . . . . ?
C9 C8 C21 C23 -56.2(8) . . . . ?
C7 C8 C21 C23 125.3(6) . . . . ?
C16 Pt1 C25 C26 109(5) . . . . ?
N2 Pt1 C25 C26 6(8) . . . . ?
N1 Pt1 C25 C26 -67(5) . . . . ?
Pt1 C25 C26 C27 6(15) . . . . ?
C25 C26 C27 C28 45(11) . . . . ?
C25 C26 C27 C32 -134(10) . . . . ?
C32 C27 C28 C29 2.0(10) . . . . ?
C26 C27 C28 C29 -177.5(7) . . . . ?
C27 C28 C29 C30 -1.9(11) . . . . ?
C28 C29 C30 C31 0.2(10) . . . . ?
C28 C29 C30 C33 178.6(6) . . . . ?
C29 C30 C31 C32 1.4(10) . . . . ?
C33 C30 C31 C32 -177.1(6) . . . . ?
C30 C31 C32 C27 -1.3(11) . . . . ?
C28 C27 C32 C31 -0.4(10) . . . . ?
C26 C27 C32 C31 179.1(7) . . . . ?
C41 O1 C33 C34 -2.9(9) . . . . ?
C41 O1 C33 C30 176.5(5) . . . . ?
C31 C30 C33 O1 -30.2(8) . . . . ?
C29 C30 C33 O1 151.3(6) . . . . ?
C31 C30 C33 C34 149.1(7) . . . . ?
C29 C30 C33 C34 -29.3(11) . . . . ?
O1 C33 C34 O3 -174.9(6) . . . . ?
C30 C33 C34 O3 5.8(11) . . . . ?
O1 C33 C34 C35 0.6(10) . . . . ?
C30 C33 C34 C35 -178.6(6) . . . . ?
C42 O3 C34 C33 -116.4(7) . . . . ?
C42 O3 C34 C35 67.9(8) . . . . ?
C33 C34 C35 O2 -179.7(7) . . . . ?
O3 C34 C35 O2 -4.0(10) . . . . ?
C33 C34 C35 C36 0.9(10) . . . . ?
O3 C34 C35 C36 176.6(6) . . . . ?
O2 C35 C36 C41 -179.7(7) . . . . ?
C34 C35 C36 C41 -0.4(9) . . . . ?
O2 C35 C36 C37 -1.6(11) . . . . ?
C34 C35 C36 C37 177.8(6) . . . . ?
C41 C36 C37 C38 0.5(11) . . . . ?
C35 C36 C37 C38 -177.8(7) . . . . ?
C36 C37 C38 C39 -1.4(12) . . . . ?
C37 C38 C39 C40 1.4(11) . . . . ?
C38 C39 C40 C41 -0.6(11) . . . . ?
C33 O1 C41 C36 3.4(9) . . . . ?
C33 O1 C41 C40 -176.9(6) . . . . ?
C37 C36 C41 O1 180.0(6) . . . . ?
C35 C36 C41 O1 -1.8(10) . . . . ?
C37 C36 C41 C40 0.4(10) . . . . ?
C35 C36 C41 C40 178.6(7) . . . . ?
C39 C40 C41 O1 -179.9(6) . . . . ?
C39 C40 C41 C36 -0.3(11) . . . . ?
C34 O3 C42 C43 98.1(7) . . . . ?
C44 O4 C43 C42 168.7(7) . . . . ?
O3 C42 C43 O4 -70.9(9) . . . . ?
